data_1520463
loop_
_publ_author_name
'Onyeabo, Romanus O.'
'Edwards, Mark'
'Spencer, John'
'Tizzard, Graham J.'
'Coles, Simon J.'

_publ_section_title
;
 Methoxy oxindole
;
_journal_name_full 'Crystal Structure Report Archive'
_journal_page_first 1327
_journal_year 2010
_chemical_formula_moiety 'C16 H13 N O2'
_chemical_formula_sum 'C16 H13 N O2'
_chemical_formula_weight 251.27
_space_group_IT_number 2
_symmetry_cell_setting triclinic
_symmetry_space_group_name_Hall '-P 1'
_symmetry_space_group_name_H-M 'P -1'
_atom_sites_solution_hydrogens geom
_atom_sites_solution_primary direct
_atom_sites_solution_secondary difmap
_cell_angle_alpha 62.708(3)
_cell_angle_beta 86.495(4)
_cell_angle_gamma 86.546(4)
_cell_formula_units_Z 2
_cell_length_a 4.1302(2)
_cell_length_b 12.9513(9)
_cell_length_c 13.0829(9)
_cell_measurement_reflns_used 13752
_cell_measurement_temperature 120(2)
_cell_measurement_theta_max 27.48
_cell_measurement_theta_min 2.91
_cell_volume 620.35(7)
_computing_cell_refinement 'DENZO (Otwinowski & Minor, 1997) & COLLECT (Hooft, R.W.W., 1998)'
_computing_data_collection 'COLLECT (Hooft, R.W.W., 1998)'
_computing_data_reduction 'DENZO (Otwinowski & Minor, 1997) & COLLECT (Hooft, R.W.W., 1998)'
_computing_molecular_graphics 'OLEX2 (Dolomanov, Bourhis, Gildea, Howard & Puschmann, 2009)'
_computing_publication_material 'WINGX (Farrugia, 1998)'
_computing_structure_refinement 'SHELXL-97 (Sheldrick, 1997)'
_computing_structure_solution 'SHELXS-97 (Sheldrick, 1997)'
_diffrn_ambient_temperature 120(2)
_diffrn_detector_area_resol_mean 66.065
_diffrn_measured_fraction_theta_full 0.990
_diffrn_measured_fraction_theta_max 0.990
_diffrn_measurement_device_type 'Bruker-Nonius APEX II CCD camera on \k-goniostat'
_diffrn_measurement_method '\f & \w scans to fill the asymmetric unit'
_diffrn_radiation_monochromator '10cm confocal mirrors'
_diffrn_radiation_source 'Bruker Nonius FR591 Rotating Anode'
_diffrn_radiation_type MoK\a
_diffrn_radiation_wavelength 0.71073
_diffrn_reflns_av_R_equivalents 0.0592
_diffrn_reflns_av_sigmaI/netI 0.0706
_diffrn_reflns_limit_h_max 5
_diffrn_reflns_limit_h_min -5
_diffrn_reflns_limit_k_max 16
_diffrn_reflns_limit_k_min -16
_diffrn_reflns_limit_l_max 16
_diffrn_reflns_limit_l_min -16
_diffrn_reflns_number 10272
_diffrn_reflns_theta_full 27.48
_diffrn_reflns_theta_max 27.48
_diffrn_reflns_theta_min 3.01
_diffrn_standards_number 0
_exptl_absorpt_coefficient_mu 0.089
_exptl_absorpt_correction_T_max 0.9973
_exptl_absorpt_correction_T_min 0.9859
_exptl_absorpt_correction_type multi-scan
_exptl_absorpt_process_details 'SADABS 2007/2 (Sheldrick, G.M., 2007)'
_exptl_crystal_colour yellow
_exptl_crystal_density_diffrn 1.345
_exptl_crystal_density_method 'not measured'
_exptl_crystal_description plate
_exptl_crystal_F_000 264
_exptl_crystal_size_max 0.16
_exptl_crystal_size_mid 0.10
_exptl_crystal_size_min 0.03
_refine_diff_density_max 0.314
_refine_diff_density_min -0.262
_refine_diff_density_rms 0.060
_refine_ls_extinction_method none
_refine_ls_goodness_of_fit_ref 1.116
_refine_ls_hydrogen_treatment constr
_refine_ls_matrix_type full
_refine_ls_number_parameters 173
_refine_ls_number_reflns 2830
_refine_ls_number_restraints 0
_refine_ls_restrained_S_all 1.116
_refine_ls_R_factor_all 0.1415
_refine_ls_R_factor_gt 0.0877
_refine_ls_shift/su_max 0.000
_refine_ls_shift/su_mean 0.000
_refine_ls_structure_factor_coef Fsqd
_refine_ls_weighting_details 'calc w=1/[\s^2^(Fo^2^)+(0.0000P)^2^+1.1296P] where P=(Fo^2^+2Fc^2^)/3'
_refine_ls_weighting_scheme calc
_refine_ls_wR_factor_gt 0.1398
_refine_ls_wR_factor_ref 0.1633
_reflns_number_gt 1847
_reflns_number_total 2830
_reflns_threshold_expression >2\s(I)
_cod_data_source_file eCrystal-1327.cif
_cod_data_source_block 2010src0796a
_cod_depositor_comments
;
Citation :
Onyeabo, Romanus O and Edwards, Mark and Spencer, John and 
Tizzard, Graham J and Coles, Simon J (2010) 
University of Southampton, Crystal Structure Report Archive. 
(doi:10.5258/ecrystals/1327)

More at:
http://ecrystals.chem.soton.ac.uk/1327/
;
_cod_database_code 1520463

loop_
_symmetry_equiv_pos_as_xyz
'x, y, z'
'-x, -y, -z'

loop_
_atom_site_label
_atom_site_type_symbol
_atom_site_fract_x
_atom_site_fract_y
_atom_site_fract_z
_atom_site_U_iso_or_equiv
_atom_site_adp_type
_atom_site_occupancy
_atom_site_symmetry_multiplicity
_atom_site_calc_flag
_atom_site_refinement_flags
_atom_site_disorder_assembly
_atom_site_disorder_group
C1 C -0.2601(8) 0.4371(3) 0.3998(3) 0.0351(8) Uani 1 1 d . . .
C2 C -0.0776(7) 0.3595(3) 0.3567(3) 0.0287(7) Uani 1 1 d . . .
C3 C 0.0744(7) 0.2665(3) 0.4578(3) 0.0284(7) Uani 1 1 d . . .
C4 C 0.2812(7) 0.1712(3) 0.4773(3) 0.0319(7) Uani 1 1 d . . .
H4 H 0.3467 0.1541 0.4157 0.038 Uiso 1 1 calc R . .
C5 C 0.3916(8) 0.1012(3) 0.5867(3) 0.0341(8) Uani 1 1 d . . .
H5 H 0.5314 0.0356 0.6000 0.041 Uiso 1 1 calc R . .
C6 C 0.3000(8) 0.1259(3) 0.6770(3) 0.0337(8) Uani 1 1 d . . .
H6 H 0.3761 0.0764 0.7517 0.040 Uiso 1 1 calc R . .
C7 C 0.0984(8) 0.2218(3) 0.6601(3) 0.0350(8) Uani 1 1 d . . .
H7 H 0.0395 0.2399 0.7216 0.042 Uiso 1 1 calc R . .
C8 C -0.0126(7) 0.2896(3) 0.5516(3) 0.0312(7) Uani 1 1 d . . .
C9 C -0.0705(8) 0.3881(3) 0.2445(3) 0.0312(7) Uani 1 1 d . . .
H9 H -0.1669 0.4617 0.1955 0.037 Uiso 1 1 calc R . .
C10 C 0.0692(7) 0.3191(3) 0.1878(3) 0.0303(7) Uani 1 1 d . . .
C11 C 0.0231(8) 0.1996(3) 0.2343(3) 0.0310(7) Uani 1 1 d . . .
H11 H -0.0976 0.1611 0.3050 0.037 Uiso 1 1 calc R . .
C12 C 0.1502(8) 0.1371(3) 0.1790(3) 0.0321(7) Uani 1 1 d . . .
H12 H 0.1158 0.0562 0.2114 0.039 Uiso 1 1 calc R . .
C13 C 0.3274(8) 0.1918(3) 0.0767(3) 0.0329(8) Uani 1 1 d . . .
C14 C 0.3686(8) 0.3097(3) 0.0270(3) 0.0329(8) Uani 1 1 d . . .
H14 H 0.4853 0.3478 -0.0446 0.039 Uiso 1 1 calc R . .
C15 C 0.2367(8) 0.3722(3) 0.0831(3) 0.0320(7) Uani 1 1 d . . .
H15 H 0.2626 0.4538 0.0483 0.038 Uiso 1 1 calc R . .
C16 C 0.6325(9) 0.1717(4) -0.0760(3) 0.0489(10) Uani 1 1 d . . .
H16A H 0.5014 0.2336 -0.1348 0.073 Uiso 1 1 calc R . .
H16B H 0.6962 0.1124 -0.1009 0.073 Uiso 1 1 calc R . .
H16C H 0.8273 0.2045 -0.0650 0.073 Uiso 1 1 calc R . .
N1 N -0.2123(6) 0.3895(2) 0.5148(2) 0.0327(6) Uani 1 1 d . . .
H1 H -0.2971 0.4183 0.5601 0.039 Uiso 1 1 calc R . .
O1 O -0.4289(6) 0.5251(2) 0.3436(2) 0.0422(6) Uani 1 1 d . . .
O2 O 0.4465(6) 0.1201(2) 0.0300(2) 0.0429(6) Uani 1 1 d . . .

loop_
_atom_site_aniso_label
_atom_site_aniso_U_11
_atom_site_aniso_U_22
_atom_site_aniso_U_33
_atom_site_aniso_U_23
_atom_site_aniso_U_13
_atom_site_aniso_U_12
C1 0.0310(18) 0.0350(19) 0.046(2) -0.0244(17) 0.0019(16) -0.0024(15)
C2 0.0243(15) 0.0301(17) 0.0350(18) -0.0180(15) 0.0025(13) -0.0022(13)
C3 0.0247(16) 0.0313(17) 0.0341(18) -0.0190(15) 0.0040(13) -0.0086(13)
C4 0.0294(17) 0.0355(18) 0.0376(19) -0.0228(16) 0.0039(14) -0.0046(14)
C5 0.0316(18) 0.0313(18) 0.039(2) -0.0158(16) -0.0032(15) -0.0006(14)
C6 0.0309(17) 0.0353(18) 0.0317(18) -0.0122(15) -0.0013(14) -0.0037(15)
C7 0.0307(17) 0.047(2) 0.0347(19) -0.0247(17) 0.0047(15) -0.0083(16)
C8 0.0256(16) 0.0340(18) 0.040(2) -0.0221(16) 0.0027(14) -0.0058(14)
C9 0.0309(17) 0.0298(18) 0.0338(19) -0.0156(15) -0.0006(14) 0.0013(14)
C10 0.0281(17) 0.0323(18) 0.0341(18) -0.0181(15) -0.0032(14) 0.0005(14)
C11 0.0291(17) 0.0361(18) 0.0305(18) -0.0174(15) -0.0022(14) -0.0021(14)
C12 0.0319(17) 0.0298(17) 0.040(2) -0.0202(16) -0.0066(15) 0.0022(14)
C13 0.0278(17) 0.045(2) 0.0364(19) -0.0276(17) -0.0051(14) 0.0051(15)
C14 0.0313(18) 0.040(2) 0.0255(17) -0.0136(15) 0.0031(14) -0.0013(15)
C15 0.0325(18) 0.0325(18) 0.0312(18) -0.0146(15) -0.0010(14) -0.0010(14)
C16 0.046(2) 0.067(3) 0.046(2) -0.037(2) 0.0075(18) -0.002(2)
N1 0.0355(15) 0.0359(16) 0.0337(16) -0.0224(13) 0.0017(12) 0.0001(12)
O1 0.0479(15) 0.0391(14) 0.0464(15) -0.0264(12) -0.0015(12) 0.0086(12)
O2 0.0460(15) 0.0504(16) 0.0441(15) -0.0323(13) 0.0010(12) 0.0009(12)

loop_
_atom_type_symbol
_atom_type_description
_atom_type_scat_dispersion_real
_atom_type_scat_dispersion_imag
_atom_type_scat_source
C C 0.0033 0.0016 'International Tables Vol C Tables 4.2.6.8 and 6.1.1.4'
H H 0.0000 0.0000 'International Tables Vol C Tables 4.2.6.8 and 6.1.1.4'
N N 0.0061 0.0033 'International Tables Vol C Tables 4.2.6.8 and 6.1.1.4'
O O 0.0106 0.0060 'International Tables Vol C Tables 4.2.6.8 and 6.1.1.4'

loop_
_geom_angle_atom_site_label_1
_geom_angle_atom_site_label_2
_geom_angle_atom_site_label_3
_geom_angle
_geom_angle_site_symmetry_1
_geom_angle_site_symmetry_3
O1 C1 N1 125.9(3) . .
O1 C1 C2 127.3(3) . .
N1 C1 C2 106.7(3) . .
C9 C2 C3 134.7(3) . .
C9 C2 C1 119.9(3) . .
C3 C2 C1 105.4(3) . .
C4 C3 C8 118.1(3) . .
C4 C3 C2 135.1(3) . .
C8 C3 C2 106.8(3) . .
C5 C4 C3 119.9(3) . .
C5 C4 H4 120.1 . .
C3 C4 H4 120.1 . .
C6 C5 C4 120.6(3) . .
C6 C5 H5 119.7 . .
C4 C5 H5 119.7 . .
C5 C6 C7 121.0(3) . .
C5 C6 H6 119.5 . .
C7 C6 H6 119.5 . .
C8 C7 C6 117.7(3) . .
C8 C7 H7 121.1 . .
C6 C7 H7 121.1 . .
C7 C8 N1 127.7(3) . .
C7 C8 C3 122.6(3) . .
N1 C8 C3 109.7(3) . .
C2 C9 C10 127.7(3) . .
C2 C9 H9 116.1 . .
C10 C9 H9 116.1 . .
C15 C10 C11 117.7(3) . .
C15 C10 C9 120.5(3) . .
C11 C10 C9 121.7(3) . .
C12 C11 C10 120.9(3) . .
C12 C11 H11 119.6 . .
C10 C11 H11 119.6 . .
C11 C12 C13 120.1(3) . .
C11 C12 H12 119.9 . .
C13 C12 H12 119.9 . .
C14 C13 C12 120.4(3) . .
C14 C13 O2 124.6(3) . .
C12 C13 O2 115.0(3) . .
C13 C14 C15 119.0(3) . .
C13 C14 H14 120.5 . .
C15 C14 H14 120.5 . .
C10 C15 C14 121.9(3) . .
C10 C15 H15 119.1 . .
C14 C15 H15 119.1 . .
O2 C16 H16A 109.5 . .
O2 C16 H16B 109.5 . .
H16A C16 H16B 109.5 . .
O2 C16 H16C 109.5 . .
H16A C16 H16C 109.5 . .
H16B C16 H16C 109.5 . .
C1 N1 C8 111.5(3) . .
C1 N1 H1 124.3 . .
C8 N1 H1 124.3 . .
C13 O2 C16 117.6(3) . .

loop_
_geom_bond_atom_site_label_1
_geom_bond_atom_site_label_2
_geom_bond_distance
_geom_bond_site_symmetry_2
C1 O1 1.235(4) .
C1 N1 1.361(4) .
C1 C2 1.508(4) .
C2 C9 1.338(4) .
C2 C3 1.465(4) .
C3 C4 1.389(4) .
C3 C8 1.412(4) .
C4 C5 1.386(5) .
C4 H4 0.9500 .
C5 C6 1.385(5) .
C5 H5 0.9500 .
C6 C7 1.390(5) .
C6 H6 0.9500 .
C7 C8 1.373(5) .
C7 H7 0.9500 .
C8 N1 1.391(4) .
C9 C10 1.475(4) .
C9 H9 0.9500 .
C10 C15 1.381(4) .
C10 C11 1.399(4) .
C11 C12 1.376(4) .
C11 H11 0.9500 .
C12 C13 1.379(5) .
C12 H12 0.9500 .
C13 C14 1.375(5) .
C13 O2 1.381(4) .
C14 C15 1.391(4) .
C14 H14 0.9500 .
C15 H15 0.9500 .
C16 O2 1.429(4) .
C16 H16A 0.9800 .
C16 H16B 0.9800 .
C16 H16C 0.9800 .
N1 H1 0.8800 .

loop_
_geom_hbond_atom_site_label_D
_geom_hbond_atom_site_label_H
_geom_hbond_atom_site_label_A
_geom_hbond_distance_DH
_geom_hbond_distance_HA
_geom_hbond_distance_DA
_geom_hbond_angle_DHA
_geom_hbond_site_symmetry_A
N1 H1 O1 0.88 2.00 2.864(3) 168.9 2_466
